data_4078651
loop_
_publ_author_name
'Haj, Samer Baba'
'Sch\"urmann, Markus'
'Iovkova-Berends, Ljuba'
'Herres-Pawlis, Sonja'
'Jurkschat, Klaus'

_publ_section_title
;
 [Me2(i-PrO)SiCH2]2SnBr2: Evidence for Intramolecular Si--O Bond
 Activation
;
_journal_issue 13
_journal_name_full Organometallics
_journal_page_first 4716
_journal_paper_doi 10.1021/om300200u
_journal_volume 31
_journal_year 2012
_chemical_formula_moiety 'C12 H30 Br2 O2 Si2 Sn'
_chemical_formula_sum 'C12 H30 Br2 O2 Si2 Sn'
_chemical_formula_weight 540.71
_chemical_name_systematic
; 
 ? 
;
_space_group_IT_number 14
_symmetry_cell_setting monoclinic
_symmetry_space_group_name_Hall '-P 2ybc'
_symmetry_space_group_name_H-M 'P 1 21/c 1'
_atom_sites_solution_hydrogens geom
_atom_sites_solution_primary direct
_atom_sites_solution_secondary difmap
_audit_creation_method SHELXL-97
_cell_angle_alpha 90.00
_cell_angle_beta 90.540(3)
_cell_angle_gamma 90.00
_cell_formula_units_Z 12
_cell_length_a 13.6791(5)
_cell_length_b 29.6551(10)
_cell_length_c 16.4200(5)
_cell_measurement_reflns_used 13854
_cell_measurement_temperature 173(2)
_cell_measurement_theta_max 29.0959
_cell_measurement_theta_min 1.9392
_cell_volume 6660.6(4)
_computing_cell_refinement 'CrysAlisPro, Oxford Diffraction Ltd., Version 1.171.33.55''
_computing_data_collection 'CrysAlisPro, Oxford Diffraction Ltd., Version 1.171.33.55''
_computing_data_reduction 'CrysAlisPro, Oxford Diffraction Ltd., Version 1.171.33.55''
_computing_molecular_graphics 'SHELXP-97 (Sheldrick, 1997)'
_computing_publication_material 'enCIFer Version 1.3'
_computing_structure_refinement 'SHELXL-97 (Sheldrick, 1997)'
_computing_structure_solution 'SHELXS-97 (Sheldrick, 1990)'
_diffrn_ambient_temperature 173(2)
_diffrn_detector_area_resol_mean 16.0560
_diffrn_measured_fraction_theta_full 0.999
_diffrn_measured_fraction_theta_max 0.883
_diffrn_measurement_device_type 'Xcalibur2 CCD Diffractometer'
_diffrn_measurement_method '\w und \y scan'
_diffrn_radiation_monochromator graphite
_diffrn_radiation_source 'fine-focus sealed tube'
_diffrn_radiation_type MoK\a
_diffrn_radiation_wavelength 0.71073
_diffrn_reflns_av_R_equivalents 0.0560
_diffrn_reflns_av_sigmaI/netI 0.1245
_diffrn_reflns_limit_h_max 17
_diffrn_reflns_limit_h_min -17
_diffrn_reflns_limit_k_max 40
_diffrn_reflns_limit_k_min -38
_diffrn_reflns_limit_l_max 20
_diffrn_reflns_limit_l_min -22
_diffrn_reflns_number 61814
_diffrn_reflns_theta_full 25.50
_diffrn_reflns_theta_max 29.37
_diffrn_reflns_theta_min 2.37
_diffrn_standards_decay_% 0
_diffrn_standards_number 0
_exptl_absorpt_coefficient_mu 4.856
_exptl_absorpt_correction_T_max 1.00000
_exptl_absorpt_correction_T_min 0.75008
_exptl_absorpt_correction_type multi-scan
_exptl_absorpt_process_details
;
CrysAlisPro, Oxford Diffraction Ltd.,
Version 1.171.33.55 (release 05-01-2010 CrysAlis171 .NET)
(compiled Jan  5 2010,16:28:46)
Empirical absorption correction using spherical harmonics,
 implemented in SCALE3 ABSPACK scaling algorithm.
;
_exptl_crystal_colour colourless
_exptl_crystal_density_diffrn 1.618
_exptl_crystal_density_meas ?
_exptl_crystal_density_method 'not measured'
_exptl_crystal_description clock
_exptl_crystal_F_000 3188
_exptl_crystal_size_max 0.24
_exptl_crystal_size_mid 0.21
_exptl_crystal_size_min 0.12
_refine_diff_density_max 4.348
_refine_diff_density_min -1.352
_refine_diff_density_rms 0.127
_refine_ls_extinction_method none
_refine_ls_goodness_of_fit_ref 0.683
_refine_ls_hydrogen_treatment constr
_refine_ls_matrix_type full
_refine_ls_number_parameters 658
_refine_ls_number_reflns 16182
_refine_ls_number_restraints 132
_refine_ls_restrained_S_all 0.681
_refine_ls_R_factor_all 0.1221
_refine_ls_R_factor_gt 0.0472
_refine_ls_shift/su_max 0.002
_refine_ls_shift/su_mean 0.000
_refine_ls_structure_factor_coef Fsqd
_refine_ls_weighting_details 'calc w=1/[\s^2^(Fo^2^)+(0.1000P)^2^+0.0000P] where P=(Fo^2^+2Fc^2^)/3'
_refine_ls_weighting_scheme calc
_refine_ls_wR_factor_gt 0.1179
_refine_ls_wR_factor_ref 0.1371
_reflns_number_gt 7455
_reflns_number_total 16182
_reflns_threshold_expression >2sigma(I)
_cod_data_source_file om300200u_si_002.cif
_cod_data_source_block 1965
_cod_depositor_comments
;
The following automatic conversions were performed:

'_exptl_crystal_density_meas' value 'not measured' was changed to '?'
- the value is perceived as not measured.

Automatic conversion script
Id: cif_fix_values 3008 2015-01-20 13:52:24Z robertas 
;
_cod_original_sg_symbol_H-M P2(1)/c
_cod_database_code 4078651

loop_
_symmetry_equiv_pos_as_xyz
'x, y, z'
'-x, y+1/2, -z+1/2'
'-x, -y, -z'
'x, -y-1/2, z-1/2'

loop_
_atom_site_label
_atom_site_type_symbol
_atom_site_fract_x
_atom_site_fract_y
_atom_site_fract_z
_atom_site_U_iso_or_equiv
_atom_site_adp_type
_atom_site_occupancy
_atom_site_symmetry_multiplicity
_atom_site_calc_flag
_atom_site_refinement_flags
_atom_site_disorder_assembly
_atom_site_disorder_group
Sn1 Sn 0.23018(3) 0.985452(14) 1.01433(2) 0.02853(11) Uani 1 1 d . A .
Br1 Br 0.16065(6) 1.01454(3) 1.14612(4) 0.0606(2) Uani 1 1 d . . .
Br2 Br 0.27354(6) 0.90617(3) 1.05564(5) 0.0571(2) Uani 1 1 d . . .
Si1 Si 0.34301(12) 1.07902(6) 0.97552(12) 0.0354(4) Uani 1 1 d . A .
Si2 Si 0.15437(12) 0.95128(6) 0.83944(10) 0.0325(4) Uani 1 1 d . A .
C1 C 0.3651(4) 1.01863(19) 1.0023(4) 0.0338(15) Uani 1 1 d . . .
H1A H 0.4026 1.0167 1.0540 0.041 Uiso 1 1 calc R . .
H1B H 0.4039 1.0040 0.9591 0.041 Uiso 1 1 calc R . .
C2 C 0.3579(7) 1.1169(3) 1.0650(5) 0.081(3) Uani 1 1 d . . .
H2A H 0.3146 1.1069 1.1087 0.121 Uiso 1 1 calc R . .
H2B H 0.3410 1.1478 1.0493 0.121 Uiso 1 1 calc R . .
H2C H 0.4258 1.1159 1.0843 0.121 Uiso 1 1 calc R . .
C3 C 0.4219(6) 1.0976(3) 0.8911(6) 0.073(3) Uani 1 1 d . . .
H3A H 0.4131 1.0773 0.8445 0.109 Uiso 1 1 calc R . .
H3B H 0.4905 1.0970 0.9090 0.109 Uiso 1 1 calc R . .
H3C H 0.4041 1.1284 0.8750 0.109 Uiso 1 1 calc R . .
O1 O 0.2276(3) 1.07657(13) 0.9482(3) 0.0339(10) Uani 1 1 d . . .
C4 C 0.1796(15) 1.1135(7) 0.9103(11) 0.027(4) Uani 0.50 1 d PU A 1
H4 H 0.2278 1.1388 0.9121 0.033 Uiso 0.50 1 calc PR A 1
C5 C 0.0982(17) 1.1238(8) 0.9935(13) 0.079(8) Uani 0.50 1 d PU A 1
H5A H 0.1364 1.1293 1.0433 0.119 Uiso 0.50 1 calc PR A 1
H5B H 0.0561 1.0974 1.0013 0.119 Uiso 0.50 1 calc PR A 1
H5C H 0.0577 1.1502 0.9813 0.119 Uiso 0.50 1 calc PR A 1
C6 C 0.1590(18) 1.1056(9) 0.8218(12) 0.054(5) Uani 0.50 1 d P A 1
H6A H 0.2208 1.1017 0.7929 0.080 Uiso 0.50 1 calc PR A 1
H6B H 0.1239 1.1316 0.7992 0.080 Uiso 0.50 1 calc PR A 1
H6C H 0.1189 1.0785 0.8153 0.080 Uiso 0.50 1 calc PR A 1
C4' C 0.1699(16) 1.1175(7) 0.9347(12) 0.046(6) Uani 0.50 1 d PU A 2
H4' H 0.2059 1.1459 0.9486 0.055 Uiso 0.50 1 calc PR A 2
C5' C 0.0788(11) 1.1183(6) 0.9553(10) 0.045(4) Uani 0.50 1 d P A 2
H5'A H 0.0741 1.1182 1.0149 0.067 Uiso 0.50 1 calc PR A 2
H5'B H 0.0456 1.0916 0.9332 0.067 Uiso 0.50 1 calc PR A 2
H5'C H 0.0478 1.1456 0.9336 0.067 Uiso 0.50 1 calc PR A 2
C6' C 0.143(3) 1.1141(12) 0.8491(17) 0.096(12) Uani 0.50 1 d PU A 2
H6'A H 0.1051 1.1408 0.8330 0.143 Uiso 0.50 1 calc PR A 2
H6'B H 0.1029 1.0870 0.8405 0.143 Uiso 0.50 1 calc PR A 2
H6'C H 0.2019 1.1122 0.8161 0.143 Uiso 0.50 1 calc PR A 2
C7 C 0.1115(4) 0.9778(2) 0.9358(3) 0.0289(14) Uani 1 1 d . . .
H7A H 0.0613 0.9585 0.9613 0.035 Uiso 1 1 calc R A .
H7B H 0.0819 1.0076 0.9239 0.035 Uiso 1 1 calc R . .
C8 C 0.1312(6) 0.8904(3) 0.8399(5) 0.070(3) Uani 1 1 d . . .
H8A H 0.1549 0.8771 0.7891 0.105 Uiso 1 1 calc R A .
H8B H 0.0609 0.8849 0.8446 0.105 Uiso 1 1 calc R . .
H8C H 0.1656 0.8766 0.8862 0.105 Uiso 1 1 calc R . .
C9 C 0.0997(6) 0.9781(3) 0.7500(4) 0.069(3) Uani 1 1 d . . .
H9A H 0.1242 0.9636 0.7006 0.103 Uiso 1 1 calc R A .
H9B H 0.1169 1.0102 0.7495 0.103 Uiso 1 1 calc R . .
H9C H 0.0284 0.9750 0.7519 0.103 Uiso 1 1 calc R . .
O2 O 0.2721(3) 0.96153(13) 0.8441(2) 0.0299(10) Uani 1 1 d . . .
C10 C 0.3400(4) 0.9473(2) 0.7809(4) 0.0386(17) Uani 1 1 d . A .
H10A H 0.3050 0.9270 0.7416 0.046 Uiso 1 1 calc R . .
C11 C 0.4212(6) 0.9210(3) 0.8227(6) 0.081(3) Uani 1 1 d . . .
H11A H 0.3934 0.8950 0.8510 0.122 Uiso 1 1 calc R A .
H11B H 0.4548 0.9406 0.8622 0.122 Uiso 1 1 calc R . .
H11C H 0.4680 0.9106 0.7820 0.122 Uiso 1 1 calc R . .
C12 C 0.3783(6) 0.9877(3) 0.7357(5) 0.063(2) Uani 1 1 d . . .
H12A H 0.3239 1.0033 0.7085 0.095 Uiso 1 1 calc R A .
H12B H 0.4256 0.9778 0.6950 0.095 Uiso 1 1 calc R . .
H12C H 0.4104 1.0083 0.7742 0.095 Uiso 1 1 calc R . .
Sn2 Sn 0.28456(3) 0.850603(14) 0.51448(2) 0.02902(11) Uani 1 1 d . B .
Br3 Br 0.25819(7) 0.93266(3) 0.54457(5) 0.0585(2) Uani 1 1 d . . .
Br4 Br 0.35174(6) 0.82665(3) 0.64975(4) 0.0600(2) Uani 1 1 d . . .
Si3 Si 0.35971(12) 0.87153(6) 0.33228(11) 0.0322(4) Uani 1 1 d . B .
Si4 Si 0.16197(15) 0.75884(7) 0.49441(19) 0.0667(8) Uani 1 1 d . . .
C21 C 0.4035(4) 0.8499(2) 0.4310(4) 0.0312(14) Uani 1 1 d . . .
H21A H 0.4575 0.8690 0.4519 0.037 Uiso 1 1 calc R . .
H21B H 0.4284 0.8187 0.4246 0.037 Uiso 1 1 calc R . .
C22 C 0.3901(5) 0.8339(2) 0.2460(4) 0.0443(18) Uani 1 1 d . . .
H22A H 0.3637 0.8038 0.2561 0.066 Uiso 1 1 calc R . .
H22B H 0.4612 0.8321 0.2404 0.066 Uiso 1 1 calc R . .
H22C H 0.3613 0.8460 0.1956 0.066 Uiso 1 1 calc R . .
C23 C 0.4089(6) 0.9286(2) 0.3134(5) 0.063(2) Uani 1 1 d . . .
H23A H 0.3923 0.9485 0.3590 0.094 Uiso 1 1 calc R . .
H23B H 0.3805 0.9407 0.2629 0.094 Uiso 1 1 calc R . .
H23C H 0.4802 0.9270 0.3083 0.094 Uiso 1 1 calc R . .
O3 O 0.2407(3) 0.87255(15) 0.3490(2) 0.0396(11) Uani 1 1 d . . .
C24 C 0.1645(19) 0.8828(7) 0.2912(18) 0.055(7) Uani 0.50 1 d PU B 1
H24A H 0.1970 0.8884 0.2378 0.066 Uiso 0.50 1 calc PR B 1
C25 C 0.095(2) 0.8456(15) 0.278(2) 0.124(15) Uani 0.50 1 d P B 1
H25A H 0.1291 0.8203 0.2525 0.186 Uiso 0.50 1 calc PR B 1
H25B H 0.0416 0.8558 0.2430 0.186 Uiso 0.50 1 calc PR B 1
H25C H 0.0692 0.8359 0.3309 0.186 Uiso 0.50 1 calc PR B 1
C26 C 0.1353(11) 0.9377(5) 0.3335(9) 0.044(4) Uani 0.50 1 d PU B 1
H26A H 0.1939 0.9567 0.3337 0.066 Uiso 0.50 1 calc PR B 1
H26B H 0.1120 0.9340 0.3893 0.066 Uiso 0.50 1 calc PR B 1
H26C H 0.0842 0.9520 0.3002 0.066 Uiso 0.50 1 calc PR B 1
C24' C 0.1790(14) 0.8987(6) 0.2941(12) 0.029(4) Uani 0.50 1 d PU B 2
H24B H 0.2151 0.9170 0.2530 0.035 Uiso 0.50 1 calc PR B 2
C25' C 0.112(3) 0.8614(12) 0.258(2) 0.082(10) Uani 0.50 1 d PU B 2
H25D H 0.0667 0.8747 0.2182 0.122 Uiso 0.50 1 calc PR B 2
H25E H 0.0751 0.8471 0.3018 0.122 Uiso 0.50 1 calc PR B 2
H25F H 0.1524 0.8386 0.2309 0.122 Uiso 0.50 1 calc PR B 2
C26' C 0.1058(13) 0.9198(6) 0.3294(12) 0.067(5) Uani 0.50 1 d PU B 2
H26D H 0.1302 0.9471 0.3564 0.100 Uiso 0.50 1 calc PR B 2
H26E H 0.0760 0.8999 0.3699 0.100 Uiso 0.50 1 calc PR B 2
H26F H 0.0567 0.9281 0.2882 0.100 Uiso 0.50 1 calc PR B 2
C27 C 0.1466(4) 0.8205(2) 0.5139(5) 0.0445(19) Uani 1 1 d . B .
H27A H 0.1146 0.8252 0.5671 0.053 Uiso 1 1 calc R . .
H27B H 0.1050 0.8341 0.4709 0.053 Uiso 1 1 calc R . .
C28 C 0.0752(10) 0.7349(5) 0.4323(11) 0.074(5) Uani 0.60 1 d P C 1
H28A H 0.0286 0.7179 0.4653 0.111 Uiso 0.60 1 calc PR C 1
H28B H 0.1068 0.7145 0.3937 0.111 Uiso 0.60 1 calc PR C 1
H28C H 0.0404 0.7586 0.4022 0.111 Uiso 0.60 1 calc PR C 1
C29 C 0.1572(13) 0.7268(7) 0.6000(11) 0.073(6) Uani 0.60 1 d P C 1
H29A H 0.2003 0.7419 0.6394 0.109 Uiso 0.60 1 calc PR C 1
H29B H 0.1788 0.6956 0.5927 0.109 Uiso 0.60 1 calc PR C 1
H29C H 0.0900 0.7270 0.6203 0.109 Uiso 0.60 1 calc PR C 1
C28' C 0.0965(18) 0.7459(9) 0.3805(14) 0.069(7) Uani 0.40 1 d PU C 2
H28D H 0.1173 0.7688 0.3414 0.103 Uiso 0.40 1 calc PR C 2
H28E H 0.0252 0.7468 0.3858 0.103 Uiso 0.40 1 calc PR C 2
H28F H 0.1165 0.7160 0.3614 0.103 Uiso 0.40 1 calc PR C 2
C29' C 0.119(2) 0.7215(12) 0.5554(18) 0.085(10) Uani 0.40 1 d P C 2
H29D H 0.1487 0.7252 0.6095 0.127 Uiso 0.40 1 calc PR C 2
H29E H 0.1336 0.6913 0.5346 0.127 Uiso 0.40 1 calc PR C 2
H29F H 0.0478 0.7252 0.5593 0.127 Uiso 0.40 1 calc PR C 2
O4 O 0.2768(3) 0.75711(13) 0.4666(3) 0.0348(10) Uani 1 1 d . B .
C30 C 0.3198(17) 0.7167(8) 0.4427(13) 0.042(6) Uani 0.50 1 d P B 1
H30A H 0.2685 0.6937 0.4546 0.050 Uiso 0.50 1 calc PR B 1
C31 C 0.3355(14) 0.7119(7) 0.3582(12) 0.055(5) Uani 0.50 1 d PU B 1
H31A H 0.2727 0.7133 0.3291 0.083 Uiso 0.50 1 calc PR B 1
H31B H 0.3668 0.6828 0.3477 0.083 Uiso 0.50 1 calc PR B 1
H31C H 0.3779 0.7363 0.3392 0.083 Uiso 0.50 1 calc PR B 1
C32 C 0.4036(15) 0.7099(8) 0.5219(13) 0.055(5) Uani 0.50 1 d PU B 1
H32A H 0.3711 0.7151 0.5740 0.082 Uiso 0.50 1 calc PR B 1
H32B H 0.4570 0.7316 0.5157 0.082 Uiso 0.50 1 calc PR B 1
H32C H 0.4300 0.6792 0.5206 0.082 Uiso 0.50 1 calc PR B 1
C30' C 0.3363(15) 0.7137(7) 0.4603(11) 0.022(5) Uani 0.50 1 d PU B 2
H30B H 0.2968 0.6859 0.4701 0.026 Uiso 0.50 1 calc PR B 2
C31' C 0.3773(14) 0.7167(7) 0.3711(12) 0.065(6) Uani 0.50 1 d PU B 2
H31D H 0.4179 0.6902 0.3600 0.097 Uiso 0.50 1 calc PR B 2
H31E H 0.4168 0.7441 0.3656 0.097 Uiso 0.50 1 calc PR B 2
H31F H 0.3226 0.7177 0.3321 0.097 Uiso 0.50 1 calc PR B 2
C32' C 0.4175(18) 0.7126(9) 0.4932(13) 0.062(7) Uani 0.50 1 d PU B 2
H32D H 0.4099 0.7106 0.5524 0.093 Uiso 0.50 1 calc PR B 2
H32E H 0.4538 0.7401 0.4796 0.093 Uiso 0.50 1 calc PR B 2
H32F H 0.4536 0.6862 0.4738 0.093 Uiso 0.50 1 calc PR B 2
Sn3 Sn 0.73974(3) 0.819662(15) 0.48692(3) 0.03529(13) Uani 1 1 d . D .
Br5 Br 0.66786(6) 0.84736(3) 0.35491(5) 0.0673(3) Uani 1 1 d . . .
Br6 Br 0.78027(7) 0.73940(3) 0.44967(5) 0.0641(2) Uani 1 1 d . . .
Si5 Si 0.66040(14) 0.78618(7) 0.66241(11) 0.0396(5) Uani 1 1 d . D .
Si6 Si 0.85164(14) 0.91295(7) 0.51363(15) 0.0498(6) Uani 1 1 d . . .
C41 C 0.6191(4) 0.8143(2) 0.5667(4) 0.0351(15) Uani 1 1 d . . .
H41A H 0.5932 0.8446 0.5791 0.042 Uiso 1 1 calc R . .
H41B H 0.5664 0.7964 0.5406 0.042 Uiso 1 1 calc R . .
C42 C 0.6059(5) 0.8111(3) 0.7544(4) 0.059(2) Uani 1 1 d . . .
H42A H 0.6198 0.8435 0.7559 0.089 Uiso 1 1 calc R . .
H42B H 0.6339 0.7967 0.8030 0.089 Uiso 1 1 calc R . .
H42C H 0.5350 0.8063 0.7532 0.089 Uiso 1 1 calc R . .
C43 C 0.6354(7) 0.7251(3) 0.6570(5) 0.074(3) Uani 1 1 d . . .
H43A H 0.6581 0.7106 0.7074 0.111 Uiso 1 1 calc R . .
H43B H 0.6700 0.7121 0.6106 0.111 Uiso 1 1 calc R . .
H43C H 0.5650 0.7202 0.6503 0.111 Uiso 1 1 calc R . .
O5 O 0.7761(3) 0.79719(15) 0.6591(3) 0.0444(12) Uani 1 1 d . . .
C44 C 0.8419(11) 0.7828(5) 0.7266(8) 0.033(4) Uani 0.60 1 d PU D 1
H44A H 0.8073 0.7637 0.7674 0.040 Uiso 0.60 1 calc PR D 1
C45 C 0.9245(14) 0.7576(8) 0.6857(14) 0.102(8) Uani 0.60 1 d P D 1
H45A H 0.9000 0.7289 0.6641 0.152 Uiso 0.60 1 calc PR D 1
H45B H 0.9768 0.7518 0.7255 0.152 Uiso 0.60 1 calc PR D 1
H45C H 0.9502 0.7759 0.6410 0.152 Uiso 0.60 1 calc PR D 1
C46 C 0.8788(10) 0.8304(5) 0.7653(9) 0.065(4) Uani 0.60 1 d PU D 1
H46A H 0.8240 0.8453 0.7924 0.097 Uiso 0.60 1 calc PR D 1
H46B H 0.9033 0.8499 0.7218 0.097 Uiso 0.60 1 calc PR D 1
H46C H 0.9313 0.8247 0.8050 0.097 Uiso 0.60 1 calc PR D 1
C44' C 0.8527(19) 0.7930(8) 0.7007(15) 0.039(6) Uani 0.40 1 d PU D 2
H44' H 0.8169 0.7921 0.7536 0.047 Uiso 0.40 1 calc PR D 2
C45' C 0.886(2) 0.7365(8) 0.706(2) 0.094(13) Uani 0.40 1 d P D 2
H45D H 0.8318 0.7176 0.6874 0.141 Uiso 0.40 1 calc PR D 2
H45E H 0.9035 0.7288 0.7624 0.141 Uiso 0.40 1 calc PR D 2
H45F H 0.9431 0.7313 0.6711 0.141 Uiso 0.40 1 calc PR D 2
C46' C 0.9191(19) 0.8185(9) 0.7280(17) 0.087(8) Uani 0.40 1 d PU D 2
H46D H 0.8960 0.8498 0.7275 0.131 Uiso 0.40 1 calc PR D 2
H46E H 0.9772 0.8159 0.6939 0.131 Uiso 0.40 1 calc PR D 2
H46F H 0.9358 0.8097 0.7840 0.131 Uiso 0.40 1 calc PR D 2
C47 C 0.8742(4) 0.8519(2) 0.4916(4) 0.0410(17) Uani 1 1 d . D .
H47A H 0.9157 0.8385 0.5349 0.049 Uiso 1 1 calc R . .
H47B H 0.9081 0.8486 0.4390 0.049 Uiso 1 1 calc R . .
C48 C 0.8484(14) 0.9439(6) 0.4082(10) 0.050(4) Uani 0.55 1 d PU E 1
H48A H 0.8033 0.9282 0.3712 0.075 Uiso 0.55 1 calc PR E 1
H48B H 0.9141 0.9440 0.3849 0.075 Uiso 0.55 1 calc PR E 1
H48C H 0.8262 0.9751 0.4158 0.075 Uiso 0.55 1 calc PR E 1
C49 C 0.9386(12) 0.9384(6) 0.5767(10) 0.049(4) Uani 0.55 1 d P E 1
H49A H 0.9820 0.9572 0.5439 0.074 Uiso 0.55 1 calc PR E 1
H49B H 0.9770 0.9151 0.6047 0.074 Uiso 0.55 1 calc PR E 1
H49C H 0.9056 0.9573 0.6170 0.074 Uiso 0.55 1 calc PR E 1
C48' C 0.867(2) 0.9507(9) 0.4413(15) 0.076(9) Uani 0.45 1 d PU E 2
H48D H 0.8281 0.9424 0.3933 0.113 Uiso 0.45 1 calc PR E 2
H48E H 0.9365 0.9519 0.4266 0.113 Uiso 0.45 1 calc PR E 2
H48F H 0.8466 0.9804 0.4609 0.113 Uiso 0.45 1 calc PR E 2
C49' C 0.925(2) 0.9316(11) 0.6150(16) 0.091(10) Uani 0.45 1 d PU E 2
H49D H 0.9131 0.9097 0.6585 0.136 Uiso 0.45 1 calc PR E 2
H49E H 0.9030 0.9615 0.6323 0.136 Uiso 0.45 1 calc PR E 2
H49F H 0.9954 0.9327 0.6036 0.136 Uiso 0.45 1 calc PR E 2
O6 O 0.7412(3) 0.91021(13) 0.5498(3) 0.0395(11) Uani 1 1 d . D .
C50 C 0.6855(5) 0.9485(2) 0.5795(5) 0.0466(18) Uani 1 1 d . . .
H50A H 0.7247 0.9767 0.5722 0.056 Uiso 1 1 calc R E .
C51 C 0.5934(6) 0.9525(3) 0.5337(5) 0.071(3) Uani 1 1 d . E .
H51A H 0.6075 0.9573 0.4759 0.107 Uiso 1 1 calc R . .
H51B H 0.5560 0.9782 0.5545 0.107 Uiso 1 1 calc R . .
H51C H 0.5553 0.9248 0.5400 0.107 Uiso 1 1 calc R . .
C52 C 0.6651(6) 0.9418(3) 0.6701(5) 0.073(3) Uani 1 1 d . E .
H52A H 0.7271 0.9394 0.7001 0.109 Uiso 1 1 calc R . .
H52B H 0.6273 0.9140 0.6776 0.109 Uiso 1 1 calc R . .
H52C H 0.6278 0.9675 0.6907 0.109 Uiso 1 1 calc R . .

loop_
_atom_site_aniso_label
_atom_site_aniso_U_11
_atom_site_aniso_U_22
_atom_site_aniso_U_33
_atom_site_aniso_U_23
_atom_site_aniso_U_13
_atom_site_aniso_U_12
Sn1 0.0272(2) 0.0352(3) 0.0230(2) 0.0006(2) -0.00384(16) -0.00033(18)
Br1 0.0584(5) 0.0955(7) 0.0280(4) -0.0151(4) 0.0047(3) 0.0041(4)
Br2 0.0835(6) 0.0404(5) 0.0472(5) 0.0152(4) -0.0118(4) 0.0036(4)
Si1 0.0264(9) 0.0281(10) 0.0517(12) -0.0086(9) -0.0032(8) -0.0022(7)
Si2 0.0249(9) 0.0466(11) 0.0259(9) -0.0058(8) -0.0042(7) -0.0069(8)
C1 0.023(3) 0.032(4) 0.046(4) -0.008(3) -0.006(3) 0.002(3)
C2 0.086(7) 0.058(6) 0.097(7) -0.034(5) -0.050(6) 0.023(5)
C3 0.053(5) 0.053(5) 0.113(8) 0.002(5) 0.035(5) -0.005(4)
O1 0.024(2) 0.033(2) 0.045(3) 0.007(2) -0.0082(19) 0.0026(18)
C4 0.027(5) 0.027(5) 0.027(5) 0.0001(10) 0.0003(10) 0.0001(10)
C5 0.079(8) 0.079(8) 0.079(8) 0.0000(10) 0.0009(10) 0.0001(10)
C6 0.061(12) 0.068(14) 0.032(11) 0.021(10) -0.002(9) 0.011(10)
C4' 0.048(9) 0.036(8) 0.052(9) -0.004(8) -0.003(8) -0.011(6)
C5' 0.038(9) 0.052(10) 0.045(11) 0.007(8) 0.000(8) 0.025(7)
C6' 0.091(14) 0.099(14) 0.096(15) 0.000(9) -0.016(9) 0.000(9)
C7 0.020(3) 0.041(4) 0.026(3) 0.000(3) -0.003(2) -0.004(3)
C8 0.069(6) 0.066(6) 0.076(6) -0.021(5) 0.012(5) -0.022(4)
C9 0.053(5) 0.125(8) 0.029(4) -0.004(5) -0.002(4) 0.020(5)
O2 0.023(2) 0.036(2) 0.030(2) -0.0062(19) -0.0043(17) -0.0019(18)
C10 0.029(4) 0.048(4) 0.039(4) -0.019(3) 0.002(3) 0.007(3)
C11 0.062(6) 0.094(7) 0.087(7) -0.029(6) -0.010(5) 0.038(5)
C12 0.057(5) 0.077(6) 0.055(5) 0.003(5) 0.028(4) -0.011(4)
Sn2 0.0317(2) 0.0331(2) 0.0223(2) -0.00301(19) 0.00192(17) 0.00242(19)
Br3 0.0926(6) 0.0365(4) 0.0465(5) -0.0145(4) 0.0041(4) 0.0063(4)
Br4 0.0705(6) 0.0842(6) 0.0253(4) 0.0010(4) -0.0083(3) 0.0198(5)
Si3 0.0347(10) 0.0338(10) 0.0284(10) 0.0028(8) 0.0074(8) 0.0026(8)
Si4 0.0314(12) 0.0362(12) 0.133(2) 0.0001(14) 0.0157(13) -0.0046(9)
C21 0.021(3) 0.035(4) 0.038(4) -0.004(3) 0.002(3) -0.003(3)
C22 0.049(4) 0.054(5) 0.030(4) -0.006(3) 0.009(3) 0.010(3)
C23 0.080(6) 0.040(5) 0.069(6) 0.007(4) 0.009(5) -0.006(4)
O3 0.035(3) 0.055(3) 0.029(3) 0.007(2) -0.002(2) 0.013(2)
C24 0.055(10) 0.051(11) 0.058(10) 0.005(8) -0.002(7) 0.005(8)
C25 0.061(16) 0.24(5) 0.073(19) 0.00(2) -0.044(14) -0.03(2)
C26 0.044(4) 0.044(4) 0.044(4) 0.0003(10) 0.0002(10) 0.0006(10)
C24' 0.028(7) 0.036(8) 0.023(6) -0.001(6) 0.004(5) 0.004(6)
C25' 0.081(12) 0.079(11) 0.084(13) 0.001(9) -0.017(9) -0.007(8)
C26' 0.067(5) 0.067(5) 0.067(5) 0.0003(10) 0.0003(10) 0.0002(10)
C27 0.028(4) 0.033(4) 0.073(5) -0.001(4) 0.015(3) 0.007(3)
C28 0.046(9) 0.071(11) 0.104(15) -0.016(10) -0.030(9) -0.028(7)
C29 0.056(13) 0.071(13) 0.092(16) 0.050(12) 0.036(10) 0.017(9)
C28' 0.065(10) 0.066(10) 0.075(11) -0.013(8) -0.014(8) 0.000(8)
C29' 0.07(2) 0.09(2) 0.09(3) 0.00(2) 0.025(17) -0.019(18)
O4 0.036(3) 0.022(2) 0.047(3) -0.001(2) 0.009(2) 0.0014(19)
C30 0.042(12) 0.039(10) 0.043(12) 0.025(9) -0.022(9) 0.006(8)
C31 0.055(5) 0.055(5) 0.055(5) 0.0000(10) 0.0006(10) 0.0001(10)
C32 0.054(8) 0.047(8) 0.064(9) 0.004(8) -0.008(7) 0.012(6)
C30' 0.022(5) 0.022(5) 0.022(5) -0.0002(10) 0.0003(10) 0.0000(10)
C31' 0.072(9) 0.063(9) 0.061(9) -0.007(7) 0.022(8) 0.018(8)
C32' 0.062(7) 0.062(7) 0.062(7) -0.0001(10) 0.0006(10) 0.0003(10)
Sn3 0.0403(3) 0.0413(3) 0.0243(2) -0.0029(2) 0.00484(19) -0.0081(2)
Br5 0.0531(5) 0.1189(8) 0.0299(4) 0.0100(5) -0.0050(3) 0.0020(5)
Br6 0.0898(7) 0.0468(5) 0.0558(5) -0.0241(4) 0.0109(4) -0.0006(4)
Si5 0.0391(11) 0.0504(12) 0.0296(10) 0.0051(9) 0.0053(8) -0.0024(9)
Si6 0.0336(11) 0.0375(12) 0.0783(16) 0.0065(11) 0.0033(10) -0.0057(9)
C41 0.033(4) 0.045(4) 0.027(4) 0.003(3) 0.001(3) -0.008(3)
C42 0.050(5) 0.090(6) 0.038(5) 0.004(4) 0.013(4) 0.013(4)
C43 0.098(7) 0.060(6) 0.062(6) 0.023(5) -0.012(5) -0.030(5)
O5 0.044(3) 0.055(3) 0.034(3) 0.010(2) -0.003(2) 0.006(2)
C44 0.029(6) 0.048(8) 0.023(6) 0.024(5) -0.001(5) 0.008(5)
C45 0.070(15) 0.14(2) 0.092(14) 0.046(16) 0.000(12) 0.061(14)
C46 0.048(7) 0.086(8) 0.060(7) 0.008(7) -0.018(6) -0.013(6)
C44' 0.035(9) 0.032(9) 0.050(10) 0.006(8) -0.005(8) -0.004(7)
C45' 0.049(17) 0.035(15) 0.20(4) 0.006(18) -0.007(19) 0.011(11)
C46' 0.087(8) 0.087(8) 0.087(8) 0.0000(10) 0.0005(10) 0.0000(10)
C47 0.026(3) 0.045(4) 0.052(4) 0.001(3) 0.006(3) 0.001(3)
C48 0.054(8) 0.044(7) 0.053(8) 0.012(7) 0.006(7) 0.001(6)
C49 0.048(9) 0.053(10) 0.048(10) -0.004(8) -0.014(8) -0.028(7)
C48' 0.078(11) 0.065(11) 0.084(12) 0.001(9) 0.003(9) 0.009(8)
C49' 0.084(12) 0.087(13) 0.102(14) -0.011(9) -0.011(9) -0.009(8)
O6 0.046(3) 0.022(2) 0.051(3) -0.002(2) 0.001(2) -0.002(2)
C50 0.050(5) 0.034(4) 0.057(5) -0.003(4) 0.004(4) 0.000(3)
C51 0.056(5) 0.077(6) 0.081(7) -0.021(5) -0.021(5) 0.028(4)
C52 0.084(6) 0.073(6) 0.061(6) -0.015(5) 0.005(5) 0.010(5)

loop_
_atom_type_symbol
_atom_type_description
_atom_type_scat_dispersion_real
_atom_type_scat_dispersion_imag
_atom_type_scat_source
C C 0.0033 0.0016 'International Tables Vol C Tables 4.2.6.8 and 6.1.1.4'
H H 0.0000 0.0000 'International Tables Vol C Tables 4.2.6.8 and 6.1.1.4'
O O 0.0106 0.0060 'International Tables Vol C Tables 4.2.6.8 and 6.1.1.4'
Si Si 0.0817 0.0704 'International Tables Vol C Tables 4.2.6.8 and 6.1.1.4'
Br Br -0.2901 2.4595 'International Tables Vol C Tables 4.2.6.8 and 6.1.1.4'
Sn Sn -0.6537 1.4246 'International Tables Vol C Tables 4.2.6.8 and 6.1.1.4'

loop_
_geom_angle_atom_site_label_1
_geom_angle_atom_site_label_2
_geom_angle_atom_site_label_3
_geom_angle
C7 Sn1 C1 132.4(2)
C7 Sn1 Br2 104.26(17)
C1 Sn1 Br2 104.93(16)
C7 Sn1 Br1 105.74(16)
C1 Sn1 Br1 105.02(18)
Br2 Sn1 Br1 100.25(3)
C7 Sn1 O1 82.13(19)
C1 Sn1 O1 62.51(18)
Br2 Sn1 O1 165.81(8)
Br1 Sn1 O1 89.94(9)
C7 Sn1 O2 62.74(17)
C1 Sn1 O2 81.05(19)
Br2 Sn1 O2 89.05(8)
Br1 Sn1 O2 166.97(8)
O1 Sn1 O2 82.62(11)
O1 Si1 C3 112.1(3)
O1 Si1 C2 109.9(3)
C3 Si1 C2 110.6(4)
O1 Si1 C1 100.1(2)
C3 Si1 C1 111.6(3)
C2 Si1 C1 112.1(4)
O2 Si2 C9 110.6(3)
O2 Si2 C8 110.6(3)
C9 Si2 C8 111.3(4)
O2 Si2 C7 101.5(2)
C9 Si2 C7 111.6(3)
C8 Si2 C7 110.9(3)
Si1 C1 Sn1 109.3(3)
Si1 C1 H1A 109.8
Sn1 C1 H1A 109.8
Si1 C1 H1B 109.8
Sn1 C1 H1B 109.8
H1A C1 H1B 108.3
Si1 C2 H2A 109.5
Si1 C2 H2B 109.5
H2A C2 H2B 109.5
Si1 C2 H2C 109.5
H2A C2 H2C 109.5
H2B C2 H2C 109.5
Si1 C3 H3A 109.5
Si1 C3 H3B 109.5
H3A C3 H3B 109.5
Si1 C3 H3C 109.5
H3A C3 H3C 109.5
H3B C3 H3C 109.5
C4 O1 C4' 17.5(11)
C4 O1 Si1 121.8(9)
C4' O1 Si1 121.4(9)
C4 O1 Sn1 152.1(9)
C4' O1 Sn1 146.2(9)
Si1 O1 Sn1 86.03(16)
O1 C4 C6 112.9(15)
O1 C4 C5 94.9(13)
C6 C4 C5 130.8(18)
O1 C4 H4 105.3
C6 C4 H4 105.3
C5 C4 H4 105.3
C4 C5 H5A 109.5
C4 C5 H5B 109.5
H5A C5 H5B 109.5
C4 C5 H5C 109.5
H5A C5 H5C 109.5
H5B C5 H5C 109.5
C4 C6 H6A 109.5
C4 C6 H6B 109.5
H6A C6 H6B 109.5
C4 C6 H6C 109.5
H6A C6 H6C 109.5
H6B C6 H6C 109.5
C5' C4' C6' 91(2)
C5' C4' O1 119.5(17)
C6' C4' O1 102.7(19)
C5' C4' H4' 113.6
C6' C4' H4' 113.6
O1 C4' H4' 113.6
C4' C5' H5'A 109.5
C4' C5' H5'B 109.5
H5'A C5' H5'B 109.5
C4' C5' H5'C 109.5
H5'A C5' H5'C 109.5
H5'B C5' H5'C 109.5
C4' C6' H6'A 109.5
C4' C6' H6'B 109.5
H6'A C6' H6'B 109.5
C4' C6' H6'C 109.5
H6'A C6' H6'C 109.5
H6'B C6' H6'C 109.5
Si2 C7 Sn1 108.8(3)
Si2 C7 H7A 109.9
Sn1 C7 H7A 109.9
Si2 C7 H7B 109.9
Sn1 C7 H7B 109.9
H7A C7 H7B 108.3
Si2 C8 H8A 109.5
Si2 C8 H8B 109.5
H8A C8 H8B 109.5
Si2 C8 H8C 109.5
H8A C8 H8C 109.5
H8B C8 H8C 109.5
Si2 C9 H9A 109.5
Si2 C9 H9B 109.5
H9A C9 H9B 109.5
Si2 C9 H9C 109.5
H9A C9 H9C 109.5
H9B C9 H9C 109.5
C10 O2 Si2 123.0(4)
C10 O2 Sn1 150.9(3)
Si2 O2 Sn1 83.61(15)
O2 C10 C12 110.3(5)
O2 C10 C11 107.1(6)
C12 C10 C11 112.0(6)
O2 C10 H10A 109.1
C12 C10 H10A 109.1
C11 C10 H10A 109.1
C10 C11 H11A 109.5
C10 C11 H11B 109.5
H11A C11 H11B 109.5
C10 C11 H11C 109.5
H11A C11 H11C 109.5
H11B C11 H11C 109.5
C10 C12 H12A 109.5
C10 C12 H12B 109.5
H12A C12 H12B 109.5
C10 C12 H12C 109.5
H12A C12 H12C 109.5
H12B C12 H12C 109.5
C27 Sn2 C21 133.3(3)
C27 Sn2 Br4 101.9(2)
C21 Sn2 Br4 106.94(16)
C27 Sn2 Br3 106.52(17)
C21 Sn2 Br3 104.34(17)
Br4 Sn2 Br3 98.80(3)
C27 Sn2 O3 84.9(2)
C21 Sn2 O3 62.98(18)
Br4 Sn2 O3 169.69(8)
Br3 Sn2 O3 86.39(9)
C27 Sn2 O4 63.65(18)
C21 Sn2 O4 80.91(18)
Br4 Sn2 O4 88.92(9)
Br3 Sn2 O4 168.79(9)
O3 Sn2 O4 87.30(13)
O3 Si3 C21 100.0(2)
O3 Si3 C22 111.5(3)
C21 Si3 C22 113.0(3)
O3 Si3 C23 111.8(3)
C21 Si3 C23 110.6(3)
C22 Si3 C23 109.8(4)
C29' Si4 O4 120.6(12)
C29' Si4 C28 80.2(11)
O4 Si4 C28 118.8(6)
C29' Si4 C27 121.6(13)
O4 Si4 C27 100.8(2)
C28 Si4 C27 115.4(6)
C29' Si4 C29 27.0(11)
O4 Si4 C29 105.6(6)
C28 Si4 C29 107.1(8)
C27 Si4 C29 108.3(7)
C29' Si4 C28' 105.8(12)
O4 Si4 C28' 98.5(7)
C28 Si4 C28' 26.7(8)
C27 Si4 C28' 106.5(7)
C29 Si4 C28' 132.4(9)
Si3 C21 Sn2 108.6(3)
Si3 C21 H21A 110.0
Sn2 C21 H21A 110.0
Si3 C21 H21B 110.0
Sn2 C21 H21B 110.0
H21A C21 H21B 108.4
Si3 C22 H22A 109.5
Si3 C22 H22B 109.5
H22A C22 H22B 109.5
Si3 C22 H22C 109.5
H22A C22 H22C 109.5
H22B C22 H22C 109.5
Si3 C23 H23A 109.5
Si3 C23 H23B 109.5
H23A C23 H23B 109.5
Si3 C23 H23C 109.5
H23A C23 H23C 109.5
H23B C23 H23C 109.5
C24 O3 C24' 20.5(11)
C24 O3 Si3 127.2(12)
C24' O3 Si3 118.3(8)
C24 O3 Sn2 145.4(12)
C24' O3 Sn2 145.9(8)
Si3 O3 Sn2 87.44(17)
O3 C24 C25 113(2)
O3 C24 C26 95.7(15)
C25 C24 C26 126(2)
O3 C24 H24A 106.8
C25 C24 H24A 106.8
C26 C24 H24A 106.8
C24 C25 H25A 109.5
C24 C25 H25B 109.5
H25A C25 H25B 109.5
C24 C25 H25C 109.5
H25A C25 H25C 109.5
H25B C25 H25C 109.5
C24 C26 H26A 109.5
C24 C26 H26B 109.5
H26A C26 H26B 109.5
C24 C26 H26C 109.5
H26A C26 H26C 109.5
H26B C26 H26C 109.5
C26' C24' O3 114.8(16)
C26' C24' C25' 93(2)
O3 C24' C25' 101.1(18)
C26' C24' H24B 114.9
O3 C24' H24B 114.9
C25' C24' H24B 114.9
C24' C25' H25D 109.5
C24' C25' H25E 109.5
H25D C25' H25E 109.5
C24' C25' H25F 109.5
H25D C25' H25F 109.5
H25E C25' H25F 109.5
C24' C26' H26D 109.5
C24' C26' H26E 109.5
H26D C26' H26E 109.5
C24' C26' H26F 109.5
H26D C26' H26F 109.5
H26E C26' H26F 109.5
Si4 C27 Sn2 108.5(3)
Si4 C27 H27A 110.0
Sn2 C27 H27A 110.0
Si4 C27 H27B 110.0
Sn2 C27 H27B 110.0
H27A C27 H27B 108.4
Si4 C28 H28A 109.5
Si4 C28 H28B 109.5
H28A C28 H28B 109.5
Si4 C28 H28C 109.5
H28A C28 H28C 109.5
H28B C28 H28C 109.5
Si4 C29 H29A 109.5
Si4 C29 H29B 109.5
H29A C29 H29B 109.5
Si4 C29 H29C 109.5
H29A C29 H29C 109.5
H29B C29 H29C 109.5
Si4 C28' H28D 109.5
Si4 C28' H28E 109.5
H28D C28' H28E 109.5
Si4 C28' H28F 109.5
H28D C28' H28F 109.5
H28E C28' H28F 109.5
Si4 C29' H29D 109.5
Si4 C29' H29E 109.5
H29D C29' H29E 109.5
Si4 C29' H29F 109.5
H29D C29' H29F 109.5
H29E C29' H29F 109.5
C30 O4 C30' 13.8(12)
C30 O4 Si4 120.9(11)
C30' O4 Si4 123.9(9)
C30 O4 Sn2 152.8(11)
C30' O4 Sn2 144.2(9)
Si4 O4 Sn2 85.82(17)
O4 C30 C31 115.7(15)
O4 C30 C32 99.6(15)
C31 C30 C32 128.1(19)
O4 C30 H30A 103.6
C31 C30 H30A 103.6
C32 C30 H30A 103.6
C30 C31 H31A 109.5
C30 C31 H31B 109.5
H31A C31 H31B 109.5
C30 C31 H31C 109.5
H31A C31 H31C 109.5
H31B C31 H31C 109.5
C30 C32 H32A 109.5
C30 C32 H32B 109.5
H32A C32 H32B 109.5
C30 C32 H32C 109.5
H32A C32 H32C 109.5
H32B C32 H32C 109.5
C32' C30' O4 118(2)
C32' C30' C31' 94.7(18)
O4 C30' C31' 102.2(13)
C32' C30' H30B 113.2
O4 C30' H30B 113.2
C31' C30' H30B 113.2
C30' C31' H31D 109.5
C30' C31' H31E 109.5
H31D C31' H31E 109.5
C30' C31' H31F 109.5
H31D C31' H31F 109.5
H31E C31' H31F 109.5
C30' C32' H32D 109.5
C30' C32' H32E 109.5
H32D C32' H32E 109.5
C30' C32' H32F 109.5
H32D C32' H32F 109.5
H32E C32' H32F 109.5
C47 Sn3 C41 134.9(3)
C47 Sn3 Br5 102.8(2)
C41 Sn3 Br5 104.92(17)
C47 Sn3 Br6 104.33(18)
C41 Sn3 Br6 104.63(18)
Br5 Sn3 Br6 100.65(3)
C47 Sn3 O6 63.5(2)
C41 Sn3 O6 81.5(2)
Br5 Sn3 O6 90.32(9)
Br6 Sn3 O6 165.41(9)
C47 Sn3 O5 85.8(2)
C41 Sn3 O5 61.00(19)
Br5 Sn3 O5 164.85(9)
Br6 Sn3 O5 89.06(9)
O6 Sn3 O5 82.31(13)
O5 Si5 C42 110.5(3)
O5 Si5 C43 112.2(3)
C42 Si5 C43 110.9(4)
O5 Si5 C41 99.8(2)
C42 Si5 C41 113.0(3)
C43 Si5 C41 110.1(3)
O6 Si6 C48' 115.0(10)
O6 Si6 C49 115.8(6)
C48' Si6 C49 92.3(11)
O6 Si6 C47 100.2(2)
C48' Si6 C47 119.7(10)
C49 Si6 C47 114.9(7)
O6 Si6 C48 109.4(6)
C48' Si6 C48 17.6(11)
C49 Si6 C48 109.4(8)
C47 Si6 C48 106.6(6)
O6 Si6 C49' 99.8(8)
C48' Si6 C49' 110.0(12)
C49 Si6 C49' 19.4(10)
C47 Si6 C49' 110.1(9)
C48 Si6 C49' 127.4(10)
Si5 C41 Sn3 108.9(3)
Si5 C41 H41A 109.9
Sn3 C41 H41A 109.9
Si5 C41 H41B 109.9
Sn3 C41 H41B 109.9
H41A C41 H41B 108.3
Si5 C42 H42A 109.5
Si5 C42 H42B 109.5
H42A C42 H42B 109.5
Si5 C42 H42C 109.5
H42A C42 H42C 109.5
H42B C42 H42C 109.5
Si5 C43 H43A 109.5
Si5 C43 H43B 109.5
H43A C43 H43B 109.5
Si5 C43 H43C 109.5
H43A C43 H43C 109.5
H43B C43 H43C 109.5
C44' O5 C44 20.7(12)
C44' O5 Si5 140.8(11)
C44 O5 Si5 120.2(6)
C44' O5 Sn3 132.9(11)
C44 O5 Sn3 151.5(6)
Si5 O5 Sn3 85.50(18)
O5 C44 C45 105.1(12)
O5 C44 C46 103.0(10)
C45 C44 C46 111.7(14)
O5 C44 H44A 112.1
C45 C44 H44A 112.1
C46 C44 H44A 112.1
C44 C45 H45A 109.5
C44 C45 H45B 109.5
H45A C45 H45B 109.5
C44 C45 H45C 109.5
H45A C45 H45C 109.5
H45B C45 H45C 109.5
C44 C46 H46A 109.5
C44 C46 H46B 109.5
H46A C46 H46B 109.5
C44 C46 H46C 109.5
H46A C46 H46C 109.5
H46B C46 H46C 109.5
O5 C44' C46' 137(2)
O5 C44' C45' 110.1(19)
C46' C44' C45' 112(2)
O5 C44' H44' 93.7
C46' C44' H44' 93.7
C45' C44' H44' 93.7
C44' C45' H45D 109.5
C44' C45' H45E 109.5
H45D C45' H45E 109.5
C44' C45' H45F 109.5
H45D C45' H45F 109.5
H45E C45' H45F 109.5
C44' C46' H46D 109.5
C44' C46' H46E 109.5
H46D C46' H46E 109.5
C44' C46' H46F 109.5
H46D C46' H46F 109.5
H46E C46' H46F 109.5
Si6 C47 Sn3 107.8(3)
Si6 C47 H47A 110.1
Sn3 C47 H47A 110.1
Si6 C47 H47B 110.1
Sn3 C47 H47B 110.1
H47A C47 H47B 108.5
Si6 C48 H48A 109.5
Si6 C48 H48B 109.5
H48A C48 H48B 109.5
Si6 C48 H48C 109.5
H48A C48 H48C 109.5
H48B C48 H48C 109.5
Si6 C49 H49A 109.5
Si6 C49 H49B 109.5
H49A C49 H49B 109.5
Si6 C49 H49C 109.5
H49A C49 H49C 109.5
H49B C49 H49C 109.5
Si6 C48' H48D 109.5
Si6 C48' H48E 109.5
H48D C48' H48E 109.5
Si6 C48' H48F 109.5
H48D C48' H48F 109.5
H48E C48' H48F 109.5
Si6 C49' H49D 109.5
Si6 C49' H49E 109.5
H49D C49' H49E 109.5
Si6 C49' H49F 109.5
H49D C49' H49F 109.5
H49E C49' H49F 109.5
C50 O6 Si6 124.9(4)
C50 O6 Sn3 148.0(4)
Si6 O6 Sn3 85.35(18)
O6 C50 C51 109.9(6)
O6 C50 C52 109.0(6)
C51 C50 C52 110.2(7)
O6 C50 H50A 109.2
C51 C50 H50A 109.2
C52 C50 H50A 109.2
C50 C51 H51A 109.5
C50 C51 H51B 109.5
H51A C51 H51B 109.5
C50 C51 H51C 109.5
H51A C51 H51C 109.5
H51B C51 H51C 109.5
C50 C52 H52A 109.5
C50 C52 H52B 109.5
H52A C52 H52B 109.5
C50 C52 H52C 109.5
H52A C52 H52C 109.5
H52B C52 H52C 109.5

loop_
_geom_bond_atom_site_label_1
_geom_bond_atom_site_label_2
_geom_bond_distance
Sn1 C7 2.077(6)
Sn1 C1 2.103(6)
Sn1 Br2 2.5164(8)
Sn1 Br1 2.5240(8)
Sn1 O1 2.912(4)
Sn1 O2 2.946(4)
Si1 O1 1.639(4)
Si1 C3 1.850(8)
Si1 C2 1.859(8)
Si1 C1 1.868(6)
Si2 O2 1.640(4)
Si2 C9 1.825(8)
Si2 C8 1.834(8)
Si2 C7 1.866(6)
C1 H1A 0.9900
C1 H1B 0.9900
C2 H2A 0.9800
C2 H2B 0.9800
C2 H2C 0.9800
C3 H3A 0.9800
C3 H3B 0.9800
C3 H3C 0.9800
O1 C4 1.42(2)
O1 C4' 1.46(2)
C4 C6 1.50(3)
C4 C5 1.80(3)
C4 H4 1.0000
C5 H5A 0.9800
C5 H5B 0.9800
C5 H5C 0.9800
C6 H6A 0.9800
C6 H6B 0.9800
C6 H6C 0.9800
C4' C5' 1.29(2)
C4' C6' 1.45(3)
C4' H4' 1.0000
C5' H5'A 0.9800
C5' H5'B 0.9800
C5' H5'C 0.9800
C6' H6'A 0.9800
C6' H6'B 0.9800
C6' H6'C 0.9800
C7 H7A 0.9900
C7 H7B 0.9900
C8 H8A 0.9800
C8 H8B 0.9800
C8 H8C 0.9800
C9 H9A 0.9800
C9 H9B 0.9800
C9 H9C 0.9800
O2 C10 1.461(7)
C10 C12 1.505(10)
C10 C11 1.516(10)
C10 H10A 1.0000
C11 H11A 0.9800
C11 H11B 0.9800
C11 H11C 0.9800
C12 H12A 0.9800
C12 H12B 0.9800
C12 H12C 0.9800
Sn2 C27 2.088(6)
Sn2 C21 2.137(6)
Sn2 Br4 2.4987(8)
Sn2 Br3 2.5096(8)
Sn2 O3 2.853(4)
Sn2 O4 2.883(4)
Si3 O3 1.653(4)
Si3 C21 1.839(6)
Si3 C22 1.854(6)
Si3 C23 1.850(7)
Si4 C29' 1.61(3)
Si4 O4 1.640(4)
Si4 C28 1.712(13)
Si4 C27 1.867(6)
Si4 C29 1.980(17)
Si4 C28' 2.10(2)
C21 H21A 0.9900
C21 H21B 0.9900
C22 H22A 0.9800
C22 H22B 0.9800
C22 H22C 0.9800
C23 H23A 0.9800
C23 H23B 0.9800
C23 H23C 0.9800
O3 C24 1.44(3)
O3 C24' 1.45(2)
C24 C25 1.47(4)
C24 C26 1.81(3)
C24 H24A 1.0000
C25 H25A 0.9800
C25 H25B 0.9800
C25 H25C 0.9800
C26 H26A 0.9800
C26 H26B 0.9800
C26 H26C 0.9800
C24' C26' 1.32(3)
C24' C25' 1.55(4)
C24' H24B 1.0000
C25' H25D 0.9800
C25' H25E 0.9800
C25' H25F 0.9800
C26' H26D 0.9800
C26' H26E 0.9800
C26' H26F 0.9800
C27 H27A 0.9900
C27 H27B 0.9900
C28 H28A 0.9800
C28 H28B 0.9800
C28 H28C 0.9800
C29 H29A 0.9800
C29 H29B 0.9800
C29 H29C 0.9800
C28' H28D 0.9800
C28' H28E 0.9800
C28' H28F 0.9800
C29' H29D 0.9800
C29' H29E 0.9800
C29' H29F 0.9800
O4 C30 1.39(2)
O4 C30' 1.53(2)
C30 C31 1.41(3)
C30 C32 1.74(3)
C30 H30A 1.0000
C31 H31A 0.9800
C31 H31B 0.9800
C31 H31C 0.9800
C32 H32A 0.9800
C32 H32B 0.9800
C32 H32C 0.9800
C30' C32' 1.23(3)
C30' C31' 1.58(3)
C30' H30B 1.0000
C31' H31D 0.9800
C31' H31E 0.9800
C31' H31F 0.9800
C32' H32D 0.9800
C32' H32E 0.9800
C32' H32F 0.9800
Sn3 C47 2.074(6)
Sn3 C41 2.123(6)
Sn3 Br5 2.5099(9)
Sn3 Br6 2.5204(9)
Sn3 O6 2.877(4)
Sn3 O5 2.942(4)
Si5 O5 1.618(5)
Si5 C42 1.845(7)
Si5 C43 1.845(8)
Si5 C41 1.861(6)
Si6 O6 1.631(5)
Si6 C48' 1.65(3)
Si6 C49 1.742(15)
Si6 C47 1.872(7)
Si6 C48 1.960(17)
Si6 C49' 2.01(3)
C41 H41A 0.9900
C41 H41B 0.9900
C42 H42A 0.9800
C42 H42B 0.9800
C42 H42C 0.9800
C43 H43A 0.9800
C43 H43B 0.9800
C43 H43C 0.9800
O5 C44' 1.25(3)
O5 C44 1.483(14)
C44 C45 1.52(2)
C44 C46 1.63(2)
C44 H44A 1.0000
C45 H45A 0.9800
C45 H45B 0.9800
C45 H45C 0.9800
C46 H46A 0.9800
C46 H46B 0.9800
C46 H46C 0.9800
C44' C46' 1.26(3)
C44' C45' 1.74(3)
C44' H44' 1.0000
C45' H45D 0.9800
C45' H45E 0.9800
C45' H45F 0.9800
C46' H46D 0.9800
C46' H46E 0.9800
C46' H46F 0.9800
C47 H47A 0.9900
C47 H47B 0.9900
C48 H48A 0.9800
C48 H48B 0.9800
C48 H48C 0.9800
C49 H49A 0.9800
C49 H49B 0.9800
C49 H49C 0.9800
C48' H48D 0.9800
C48' H48E 0.9800
C48' H48F 0.9800
C49' H49D 0.9800
C49' H49E 0.9800
C49' H49F 0.9800
O6 C50 1.455(7)
C50 C51 1.466(10)
C50 C52 1.529(10)
C50 H50A 1.0000
C51 H51A 0.9800
C51 H51B 0.9800
C51 H51C 0.9800
C52 H52A 0.9800
C52 H52B 0.9800
C52 H52C 0.9800

loop_
_geom_torsion_atom_site_label_1
_geom_torsion_atom_site_label_2
_geom_torsion_atom_site_label_3
_geom_torsion_atom_site_label_4
_geom_torsion
O1 Si1 C1 Sn1 -15.1(4)
C3 Si1 C1 Sn1 -133.8(4)
C2 Si1 C1 Sn1 101.4(4)
C7 Sn1 C1 Si1 56.2(4)
Br2 Sn1 C1 Si1 -177.8(2)
Br1 Sn1 C1 Si1 -72.6(3)
O1 Sn1 C1 Si1 9.3(2)
O2 Sn1 C1 Si1 95.6(3)
C3 Si1 O1 C4 -51.8(10)
C2 Si1 O1 C4 71.6(10)
C1 Si1 O1 C4 -170.2(9)
C3 Si1 O1 C4' -72.4(11)
C2 Si1 O1 C4' 51.1(11)
C1 Si1 O1 C4' 169.2(10)
C3 Si1 O1 Sn1 128.6(3)
C2 Si1 O1 Sn1 -107.9(3)
C1 Si1 O1 Sn1 10.2(2)
C7 Sn1 O1 C4 23.7(16)
C1 Sn1 O1 C4 170.8(17)
Br2 Sn1 O1 C4 141.5(16)
Br1 Sn1 O1 C4 -82.2(16)
O2 Sn1 O1 C4 87.0(16)
C7 Sn1 O1 C4' 56.2(15)
C1 Sn1 O1 C4' -156.7(15)
Br2 Sn1 O1 C4' 174.1(15)
Br1 Sn1 O1 C4' -49.7(15)
O2 Sn1 O1 C4' 119.6(15)
C7 Sn1 O1 Si1 -157.2(2)
C1 Sn1 O1 Si1 -10.1(2)
Br2 Sn1 O1 Si1 -39.3(5)
Br1 Sn1 O1 Si1 96.92(16)
O2 Sn1 O1 Si1 -93.80(17)
C4' O1 C4 C6 -158(6)
Si1 O1 C4 C6 107.8(17)
Sn1 O1 C4 C6 -73(2)
C4' O1 C4 C5 -20(5)
Si1 O1 C4 C5 -113.8(11)
Sn1 O1 C4 C5 65(2)
C4 O1 C4' C5' 120(6)
Si1 O1 C4' C5' -143.7(15)
Sn1 O1 C4' C5' -4(3)
C4 O1 C4' C6' 21(5)
Si1 O1 C4' C6' 117.9(17)
Sn1 O1 C4' C6' -102(2)
O2 Si2 C7 Sn1 -19.4(3)
C9 Si2 C7 Sn1 -137.2(4)
C8 Si2 C7 Sn1 98.1(4)
C1 Sn1 C7 Si2 56.7(4)
Br2 Sn1 C7 Si2 -69.6(3)
Br1 Sn1 C7 Si2 -174.8(2)
O1 Sn1 C7 Si2 97.5(3)
O2 Sn1 C7 Si2 11.8(2)
C9 Si2 O2 C10 -61.2(6)
C8 Si2 O2 C10 62.5(5)
C7 Si2 O2 C10 -179.8(5)
C9 Si2 O2 Sn1 131.4(3)
C8 Si2 O2 Sn1 -104.8(3)
C7 Si2 O2 Sn1 12.9(2)
C7 Sn1 O2 C10 -170.5(8)
C1 Sn1 O2 C10 41.4(7)
Br2 Sn1 O2 C10 -63.9(7)
Br1 Sn1 O2 C10 160.2(6)
O1 Sn1 O2 C10 104.6(7)
C7 Sn1 O2 Si2 -12.8(2)
C1 Sn1 O2 Si2 -160.9(2)
Br2 Sn1 O2 Si2 93.82(15)
Br1 Sn1 O2 Si2 -42.0(5)
O1 Sn1 O2 Si2 -97.70(17)
Si2 O2 C10 C12 111.0(6)
Sn1 O2 C10 C12 -95.7(8)
Si2 O2 C10 C11 -126.8(5)
Sn1 O2 C10 C11 26.5(10)
O3 Si3 C21 Sn2 -10.5(3)
C22 Si3 C21 Sn2 -129.0(3)
C23 Si3 C21 Sn2 107.5(4)
C27 Sn2 C21 Si3 58.6(4)
Br4 Sn2 C21 Si3 -175.6(2)
Br3 Sn2 C21 Si3 -71.6(3)
O3 Sn2 C21 Si3 6.7(2)
O4 Sn2 C21 Si3 98.3(3)
C21 Si3 O3 C24 -174.1(12)
C22 Si3 O3 C24 -54.4(12)
C23 Si3 O3 C24 68.9(12)
C21 Si3 O3 C24' 163.9(9)
C22 Si3 O3 C24' -76.4(9)
C23 Si3 O3 C24' 46.9(10)
C21 Si3 O3 Sn2 7.4(2)
C22 Si3 O3 Sn2 127.1(3)
C23 Si3 O3 Sn2 -109.6(3)
C27 Sn2 O3 C24 30.1(16)
C21 Sn2 O3 C24 175.0(17)
Br4 Sn2 O3 C24 162.5(16)
Br3 Sn2 O3 C24 -76.9(16)
O4 Sn2 O3 C24 93.9(16)
C27 Sn2 O3 C24' 66.8(15)
C21 Sn2 O3 C24' -148.3(15)
Br4 Sn2 O3 C24' -160.9(14)
Br3 Sn2 O3 C24' -40.2(15)
O4 Sn2 O3 C24' 130.5(15)
C27 Sn2 O3 Si3 -152.0(2)
C21 Sn2 O3 Si3 -7.1(2)
Br4 Sn2 O3 Si3 -19.6(7)
Br3 Sn2 O3 Si3 101.04(17)
O4 Sn2 O3 Si3 -88.23(18)
C24' O3 C24 C25 -170(7)
Si3 O3 C24 C25 119(2)
Sn2 O3 C24 C25 -63(3)
C24' O3 C24 C26 -37(4)
Si3 O3 C24 C26 -107.7(13)
Sn2 O3 C24 C26 69.7(19)
C24 O3 C24' C26' 96(5)
Si3 O3 C24' C26' -142.6(14)
Sn2 O3 C24' C26' -8(3)
C24 O3 C24' C25' -3(4)
Si3 O3 C24' C25' 118.3(15)
Sn2 O3 C24' C25' -106.9(18)
C29' Si4 C27 Sn2 125.0(13)
O4 Si4 C27 Sn2 -11.6(4)
C28 Si4 C27 Sn2 -141.0(7)
C29 Si4 C27 Sn2 98.9(6)
C28' Si4 C27 Sn2 -114.0(8)
C21 Sn2 C27 Si4 52.0(5)
Br4 Sn2 C27 Si4 -75.5(4)
Br3 Sn2 C27 Si4 -178.6(3)
O3 Sn2 C27 Si4 96.7(4)
O4 Sn2 C27 Si4 7.2(3)
C29' Si4 O4 C30 45.3(16)
C28 Si4 O4 C30 -50.4(12)
C27 Si4 O4 C30 -177.6(10)
C29 Si4 O4 C30 69.7(12)
C28' Si4 O4 C30 -68.8(12)
C29' Si4 O4 C30' 29.3(16)
C28 Si4 O4 C30' -66.3(11)
C27 Si4 O4 C30' 166.5(9)
C29 Si4 O4 C30' 53.8(11)
C28' Si4 O4 C30' -84.8(11)
C29' Si4 O4 Sn2 -129.2(13)
C28 Si4 O4 Sn2 135.2(7)
C27 Si4 O4 Sn2 8.0(3)
C29 Si4 O4 Sn2 -104.7(7)
C28' Si4 O4 Sn2 116.7(7)
C27 Sn2 O4 C30 -177.4(19)
C21 Sn2 O4 C30 33.8(19)
Br4 Sn2 O4 C30 -73.5(18)
Br3 Sn2 O4 C30 152.7(18)
O3 Sn2 O4 C30 96.9(19)
C27 Sn2 O4 C30' -156.5(14)
C21 Sn2 O4 C30' 54.7(13)
Br4 Sn2 O4 C30' -52.7(13)
Br3 Sn2 O4 C30' 173.6(13)
O3 Sn2 O4 C30' 117.8(13)
C27 Sn2 O4 Si4 -7.8(3)
C21 Sn2 O4 Si4 -156.6(3)
Br4 Sn2 O4 Si4 96.08(18)
Br3 Sn2 O4 Si4 -37.7(6)
O3 Sn2 O4 Si4 -93.5(2)
C30' O4 C30 C31 -148(9)
Si4 O4 C30 C31 105.6(18)
Sn2 O4 C30 C31 -87(2)
C30' O4 C30 C32 -7(7)
Si4 O4 C30 C32 -113.5(12)
Sn2 O4 C30 C32 54(2)
C30 O4 C30' C32' 147(9)
Si4 O4 C30' C32' -130.7(18)
Sn2 O4 C30' C32' 11(3)
C30 O4 C30' C31' 45(7)
Si4 O4 C30' C31' 127.1(12)
Sn2 O4 C30' C31' -91.5(16)
O5 Si5 C41 Sn3 23.1(3)
C42 Si5 C41 Sn3 140.4(3)
C43 Si5 C41 Sn3 -95.0(4)
C47 Sn3 C41 Si5 -61.9(5)
Br5 Sn3 C41 Si5 172.0(2)
Br6 Sn3 C41 Si5 66.5(3)
O6 Sn3 C41 Si5 -100.0(3)
O5 Sn3 C41 Si5 -14.1(2)
C42 Si5 O5 C44' 55.3(19)
C43 Si5 O5 C44' -68.9(19)
C41 Si5 O5 C44' 174.5(18)
C42 Si5 O5 C44 58.3(8)
C43 Si5 O5 C44 -65.9(8)
C41 Si5 O5 C44 177.5(8)
C42 Si5 O5 Sn3 -134.7(3)
C43 Si5 O5 Sn3 101.0(3)
C41 Si5 O5 Sn3 -15.6(2)
C47 Sn3 O5 C44' -25.1(15)
C41 Sn3 O5 C44' -173.3(15)
Br5 Sn3 O5 C44' -150.4(15)
Br6 Sn3 O5 C44' 79.4(15)
O6 Sn3 O5 C44' -88.8(15)
C47 Sn3 O5 C44 -40.5(15)
C41 Sn3 O5 C44 171.3(15)
Br5 Sn3 O5 C44 -165.8(14)
Br6 Sn3 O5 C44 63.9(15)
O6 Sn3 O5 C44 -104.3(15)
C47 Sn3 O5 Si5 163.6(3)
C41 Sn3 O5 Si5 15.4(2)
Br5 Sn3 O5 Si5 38.3(5)
Br6 Sn3 O5 Si5 -91.95(17)
O6 Sn3 O5 Si5 99.85(19)
C44' O5 C44 C45 -57(4)
Si5 O5 C44 C45 128.4(12)
Sn3 O5 C44 C45 -23(2)
C44' O5 C44 C46 60(4)
Si5 O5 C44 C46 -114.4(9)
Sn3 O5 C44 C46 93.7(15)
C44 O5 C44' C46' -132(7)
Si5 O5 C44' C46' -125(3)
Sn3 O5 C44' C46' 69(4)
C44 O5 C44' C45' 63(4)
Si5 O5 C44' C45' 70(3)
Sn3 O5 C44' C45' -96.2(19)
O6 Si6 C47 Sn3 18.6(4)
C48' Si6 C47 Sn3 -108.1(11)
C49 Si6 C47 Sn3 143.4(7)
C48 Si6 C47 Sn3 -95.3(6)
C49' Si6 C47 Sn3 123.1(9)
C41 Sn3 C47 Si6 -54.4(5)
Br5 Sn3 C47 Si6 72.4(3)
Br6 Sn3 C47 Si6 177.1(3)
O6 Sn3 C47 Si6 -11.5(2)
O5 Sn3 C47 Si6 -95.0(3)
C48' Si6 O6 C50 -51.8(11)
C49 Si6 O6 C50 54.3(9)
C47 Si6 O6 C50 178.5(5)
C48 Si6 O6 C50 -69.8(8)
C49' Si6 O6 C50 65.8(10)
C48' Si6 O6 Sn3 117.1(10)
C49 Si6 O6 Sn3 -136.9(7)
C47 Si6 O6 Sn3 -12.7(3)
C48 Si6 O6 Sn3 99.0(6)
C49' Si6 O6 Sn3 -125.4(9)
C47 Sn3 O6 C50 175.2(8)
C41 Sn3 O6 C50 -34.0(8)
Br5 Sn3 O6 C50 71.0(7)
Br6 Sn3 O6 C50 -149.9(6)
O5 Sn3 O6 C50 -95.7(8)
C47 Sn3 O6 Si6 12.6(3)
C41 Sn3 O6 Si6 163.4(2)
Br5 Sn3 O6 Si6 -91.54(18)
Br6 Sn3 O6 Si6 47.5(5)
O5 Sn3 O6 Si6 101.7(2)
Si6 O6 C50 C51 122.0(6)
Sn3 O6 C50 C51 -36.6(11)
Si6 O6 C50 C52 -117.1(6)
Sn3 O6 C50 C52 84.3(9)
